data_1540589
loop_
_publ_author_name
'Decortes, Antonello'
'Haak, Robert M.'
'Mart\'in, Carmen'
'Belmonte, Marta Mart\'inez'
'Martin, Eddy'
'Benet-Buchholz, Jordi'
'Kleij, Arjan W.'

_publ_section_title
;
 Copolymerization of CO2and Cyclohexene Oxide Mediated by Yb(salen)-Based
 Complexes
;
_journal_issue 22
_journal_name_full Macromolecules
_journal_page_first 8197
_journal_paper_doi 10.1021/acs.macromol.5b01880
_journal_volume 48
_journal_year 2015
_chemical_absolute_configuration ad
_chemical_formula_sum 'C40 H47 N2 O5 Yb'
_chemical_formula_weight 808.84
_chemical_name_systematic
; 
 ? 
;
_space_group_IT_number 19
_symmetry_cell_setting orthorhombic
_symmetry_space_group_name_Hall 'P 2ac 2ab'
_symmetry_space_group_name_H-M 'P 21 21 21'
_atom_sites_solution_hydrogens geom
_atom_sites_solution_primary direct
_atom_sites_solution_secondary difmap
_audit_creation_method SHELXL-97
_cell_angle_alpha 90.00
_cell_angle_beta 90.00
_cell_angle_gamma 90.00
_cell_formula_units_Z 4
_cell_length_a 13.3478(4)
_cell_length_b 15.5479(4)
_cell_length_c 17.2278(5)
_cell_measurement_reflns_used 9761
_cell_measurement_temperature 100(2)
_cell_measurement_theta_max 37.02
_cell_measurement_theta_min 2.33
_cell_volume 3575.29(18)
_computing_cell_refinement 'Bruker APEX2 v2011.4-0'
_computing_data_collection 'Bruker APEX2 v2011.4-0'
_computing_data_reduction 'Bruker SAINT V7.60A'
_computing_molecular_graphics 'Bruker SHELXTL'
_computing_publication_material 'Bruker SHELXTL'
_computing_structure_refinement 'SHELXL-97 (Sheldrick, 2008)'
_computing_structure_solution 'SHELXS-97 (Sheldrick, 2008)'
_diffrn_ambient_temperature 100(2)
_diffrn_detector_area_resol_mean 512
_diffrn_detector_type '4K CCD area detector APEX II'
_diffrn_measured_fraction_theta_full 0.998
_diffrn_measured_fraction_theta_max 0.998
_diffrn_measurement_device_type 'Kappa 4-axis goniometer bruker-nonius'
_diffrn_measurement_method
;
 Fullsphere data collection, phi and omega scans
;
_diffrn_measurement_specimen_support 'magnetic support whith MicroMount'
_diffrn_radiation_monochromator 'Multilayer Montel 200 mirrors'
_diffrn_radiation_type MoK\a
_diffrn_radiation_wavelength 0.71073
_diffrn_reflns_av_R_equivalents 0.0509
_diffrn_reflns_av_sigmaI/netI 0.0465
_diffrn_reflns_limit_h_max 21
_diffrn_reflns_limit_h_min -22
_diffrn_reflns_limit_k_max 15
_diffrn_reflns_limit_k_min -26
_diffrn_reflns_limit_l_max 28
_diffrn_reflns_limit_l_min -29
_diffrn_reflns_number 56735
_diffrn_reflns_theta_full 37.04
_diffrn_reflns_theta_max 37.04
_diffrn_reflns_theta_min 2.33
_diffrn_source 'rotating anode X-ray tube'
_diffrn_source_current 70
_diffrn_source_power 50
_diffrn_source_size '3 mm x 0.3 mm fine focus'
_diffrn_source_type 'Bruker-Nonius FR 591'
_exptl_absorpt_coefficient_mu 2.662
_exptl_absorpt_correction_T_max 0.6909
_exptl_absorpt_correction_T_min 0.6909
_exptl_absorpt_correction_type empirical
_exptl_absorpt_process_details
; 
 SADABS Version 2008/1 Bruker-Nonius
 Blessing, Acta Cryst. (1995) A51 33-38
;
_exptl_crystal_colour yellow
_exptl_crystal_density_diffrn 1.503
_exptl_crystal_density_method 'not measured'
_exptl_crystal_description block
_exptl_crystal_F_000 1644
_exptl_crystal_size_max 0.15
_exptl_crystal_size_mid 0.15
_exptl_crystal_size_min 0.15
_refine_diff_density_max 1.816
_refine_diff_density_min -0.625
_refine_diff_density_rms 0.100
_refine_ls_abs_structure_details 'Flack H D (1983), Acta Cryst. A39, 876-881'
_refine_ls_abs_structure_Flack -0.026(4)
_refine_ls_extinction_method none
_refine_ls_goodness_of_fit_ref 1.020
_refine_ls_hydrogen_treatment noref
_refine_ls_matrix_type full
_refine_ls_number_parameters 444
_refine_ls_number_reflns 18177
_refine_ls_number_restraints 0
_refine_ls_restrained_S_all 1.020
_refine_ls_R_factor_all 0.0265
_refine_ls_R_factor_gt 0.0248
_refine_ls_shift/su_max 0.001
_refine_ls_shift/su_mean 0.000
_refine_ls_structure_factor_coef Fsqd
_refine_ls_weighting_details 'calc w=1/[\s^2^(Fo^2^)+(0.0246P)^2^+0.6915P] where P=(Fo^2^+2Fc^2^)/3'
_refine_ls_weighting_scheme calc
_refine_ls_wR_factor_gt 0.0606
_refine_ls_wR_factor_ref 0.0616
_reflns_number_gt 17513
_reflns_number_total 18177
_reflns_threshold_expression >2sigma(I)
_cod_data_source_file ma5b01880_si_002.cif
_cod_data_source_block deca004b_0m
_cod_depositor_comments
;
The following automatic conversions were performed:
'_diffrn_measurement_specimen_suppport' tag replaced with
'_diffrn_measurement_specimen_support' tag as specified in the
replacement file
'/usr/data/users/saulius/crontab/automatic-downloads/current/ACS/lib/lists/replacement-tags.lst'.

Automatic conversion script
Id: cif_correct_tags 4268 2015-11-12 08:31:59Z antanas 

The following automatic conversions were performed:

'_symmetry_cell_setting' value 'Orthorhombic' changed to
'orthorhombic' according to
/usr/data/users/saulius/crontab/automatic-downloads/current/ACS/lib/dictionaries/cif_core.dic
dictionary named 'cif_core.dic' version 2.4.2 from 2011-04-26.

Automatic conversion script
Id: cif_fix_values 4268 2015-11-12 08:31:59Z antanas 
;
_cod_original_sg_symbol_H-M P2(1)2(1)2(1)
_cod_database_code 1540589

loop_
_symmetry_equiv_pos_as_xyz
'x, y, z'
'-x+1/2, -y, z+1/2'
'-x, y+1/2, -z+1/2'
'x+1/2, -y+1/2, -z'

loop_
_atom_site_label
_atom_site_type_symbol
_atom_site_fract_x
_atom_site_fract_y
_atom_site_fract_z
_atom_site_U_iso_or_equiv
_atom_site_adp_type
_atom_site_occupancy
_atom_site_symmetry_multiplicity
_atom_site_calc_flag
_atom_site_refinement_flags
Yb1 Yb 0.159862(4) 0.450633(4) 0.049665(4) 0.01008(2) Uani 1 1 d .
O1 O 0.01702(8) 0.45036(8) 0.10760(7) 0.01284(17) Uani 1 1 d .
N1 N 0.15094(10) 0.31737(8) 0.11961(9) 0.0125(2) Uani 1 1 d .
C1 C -0.03756(10) 0.41039(9) 0.15901(10) 0.0114(2) Uani 1 1 d .
O2 O 0.10389(9) 0.47320(8) -0.06491(8) 0.0137(2) Uani 1 1 d .
N2 N 0.20669(10) 0.32487(8) -0.02492(9) 0.0123(2) Uani 1 1 d .
C2 C -0.13219(11) 0.44460(11) 0.18386(10) 0.0133(2) Uani 1 1 d .
C3 C -0.18724(12) 0.39824(12) 0.23789(11) 0.0167(3) Uani 1 1 d .
H3 H -0.2502 0.4205 0.2539 0.020 Uiso 1 1 calc R
O4 O 0.31349(9) 0.48861(8) 0.02368(9) 0.0152(2) Uani 1 1 d .
C4 C -0.15469(14) 0.32040(11) 0.26993(11) 0.0182(3) Uani 1 1 d .
H4 H -0.1947 0.2910 0.3070 0.022 Uiso 1 1 calc R
O5 O 0.15578(10) 0.60018(7) 0.05896(8) 0.0176(2) Uani 1 1 d .
C5 C -0.06435(12) 0.28719(11) 0.24712(11) 0.0167(3) Uani 1 1 d .
H5 H -0.0416 0.2344 0.2685 0.020 Uiso 1 1 calc R
O6 O 0.23203(10) 0.47843(10) 0.17393(9) 0.0191(2) Uani 1 1 d .
H6O H 0.3026 0.5088 0.1811 0.032(9) Uiso 1 1 d R
C6 C -0.00464(11) 0.33102(10) 0.19192(10) 0.0132(2) Uani 1 1 d .
C7 C 0.08682(11) 0.28910(10) 0.16906(10) 0.0136(2) Uani 1 1 d .
H7 H 0.1012 0.2353 0.1928 0.016 Uiso 1 1 calc R
C8 C 0.23485(11) 0.26557(10) 0.10066(11) 0.0132(2) Uani 1 1 d .
C9 C 0.28905(12) 0.21679(10) 0.15370(12) 0.0160(3) Uani 1 1 d .
H9 H 0.2714 0.2169 0.2071 0.019 Uiso 1 1 calc R
C10 C 0.36966(13) 0.16765(11) 0.12747(12) 0.0180(3) Uani 1 1 d .
H10 H 0.4072 0.1343 0.1633 0.022 Uiso 1 1 calc R
C11 C 0.39539(12) 0.16712(11) 0.04953(14) 0.0191(3) Uani 1 1 d .
H11 H 0.4495 0.1323 0.0322 0.023 Uiso 1 1 calc R
C12 C 0.34271(14) 0.21710(10) -0.00361(11) 0.0168(3) Uani 1 1 d .
H12 H 0.3611 0.2173 -0.0569 0.020 Uiso 1 1 calc R
C13 C 0.26238(11) 0.26705(9) 0.02235(10) 0.0129(2) Uani 1 1 d .
C14 C 0.18953(12) 0.30590(10) -0.09670(11) 0.0134(2) Uani 1 1 d .
H14 H 0.2112 0.2510 -0.1140 0.016 Uiso 1 1 calc R
C15 C 0.14078(11) 0.35987(9) -0.15292(10) 0.0129(2) Uani 1 1 d .
C16 C 0.13234(13) 0.32654(11) -0.22840(11) 0.0157(3) Uani 1 1 d .
H16 H 0.1577 0.2707 -0.2392 0.019 Uiso 1 1 calc R
C17 C 0.08824(13) 0.37297(11) -0.28687(11) 0.0167(3) Uani 1 1 d .
H17 H 0.0794 0.3486 -0.3370 0.020 Uiso 1 1 calc R
C18 C 0.05640(12) 0.45742(11) -0.27105(10) 0.0147(2) Uani 1 1 d .
H18 H 0.0271 0.4900 -0.3118 0.018 Uiso 1 1 calc R
C19 C 0.06603(11) 0.49535(10) -0.19832(10) 0.0126(2) Uani 1 1 d .
C20 C 0.10328(10) 0.44424(10) -0.13568(9) 0.0119(2) Uani 1 1 d .
C21 C -0.16949(12) 0.53081(10) 0.15195(11) 0.0150(2) Uani 1 1 d .
C22 C -0.18040(14) 0.52613(13) 0.06362(12) 0.0209(3) Uani 1 1 d .
H22A H -0.1145 0.5168 0.0401 0.031 Uiso 1 1 calc R
H22B H -0.2088 0.5802 0.0443 0.031 Uiso 1 1 calc R
H22C H -0.2250 0.4784 0.0499 0.031 Uiso 1 1 calc R
C23 C -0.09566(14) 0.60243(11) 0.17453(13) 0.0196(3) Uani 1 1 d .
H23A H -0.0884 0.6040 0.2311 0.029 Uiso 1 1 calc R
H23B H -0.1212 0.6579 0.1561 0.029 Uiso 1 1 calc R
H23C H -0.0303 0.5910 0.1507 0.029 Uiso 1 1 calc R
C24 C -0.27201(13) 0.55493(14) 0.18535(14) 0.0238(4) Uani 1 1 d .
H24A H -0.3215 0.5116 0.1700 0.036 Uiso 1 1 calc R
H24B H -0.2923 0.6113 0.1653 0.036 Uiso 1 1 calc R
H24C H -0.2678 0.5573 0.2421 0.036 Uiso 1 1 calc R
C25 C 0.03846(13) 0.58994(10) -0.18543(11) 0.0165(3) Uani 1 1 d .
C26 C 0.00948(17) 0.63407(12) -0.26142(13) 0.0230(3) Uani 1 1 d .
H26A H 0.0654 0.6303 -0.2981 0.035 Uiso 1 1 calc R
H26B H -0.0060 0.6947 -0.2513 0.035 Uiso 1 1 calc R
H26C H -0.0495 0.6056 -0.2835 0.035 Uiso 1 1 calc R
C27 C -0.04995(17) 0.59735(14) -0.12883(14) 0.0261(4) Uani 1 1 d .
H27A H -0.1059 0.5624 -0.1477 0.039 Uiso 1 1 calc R
H27B H -0.0710 0.6576 -0.1251 0.039 Uiso 1 1 calc R
H27C H -0.0293 0.5768 -0.0775 0.039 Uiso 1 1 calc R
C28 C 0.13033(16) 0.63879(12) -0.15360(14) 0.0233(3) Uani 1 1 d .
H28A H 0.1538 0.6108 -0.1060 0.035 Uiso 1 1 calc R
H28B H 0.1115 0.6984 -0.1422 0.035 Uiso 1 1 calc R
H28C H 0.1840 0.6382 -0.1924 0.035 Uiso 1 1 calc R
C29 C 0.36259(11) 0.55675(10) 0.00286(10) 0.0138(2) Uani 1 1 d .
C30 C 0.46168(11) 0.55080(12) -0.02973(11) 0.0159(2) Uani 1 1 d .
C31 C 0.51050(13) 0.62688(12) -0.04779(15) 0.0224(3) Uani 1 1 d .
H31 H 0.5760 0.6232 -0.0691 0.027 Uiso 1 1 calc R
C32 C 0.46942(16) 0.70895(13) -0.03664(15) 0.0272(4) Uani 1 1 d .
H32 H 0.5067 0.7591 -0.0493 0.033 Uiso 1 1 calc R
C33 C 0.37410(15) 0.71528(12) -0.00706(14) 0.0222(3) Uani 1 1 d .
H33 H 0.3447 0.7703 0.0004 0.027 Uiso 1 1 calc R
C34 C 0.31982(12) 0.64068(10) 0.01230(11) 0.0153(3) Uani 1 1 d .
C35 C 0.22027(12) 0.65425(10) 0.04081(11) 0.0167(3) Uani 1 1 d .
H35 H 0.2008 0.7127 0.0466 0.020 Uiso 1 1 calc R
C36 C 0.51031(11) 0.46288(11) -0.04455(11) 0.0158(3) Uani 1 1 d .
C37 C 0.44479(14) 0.40984(13) -0.09976(12) 0.0206(3) Uani 1 1 d .
H37A H 0.4719 0.3514 -0.1039 0.031 Uiso 1 1 calc R
H37B H 0.4444 0.4368 -0.1512 0.031 Uiso 1 1 calc R
H37C H 0.3762 0.4073 -0.0795 0.031 Uiso 1 1 calc R
C38 C 0.52378(15) 0.41464(14) 0.03219(12) 0.0220(3) Uani 1 1 d .
H38A H 0.5685 0.4474 0.0662 0.033 Uiso 1 1 calc R
H38B H 0.5529 0.3579 0.0220 0.033 Uiso 1 1 calc R
H38C H 0.4585 0.4077 0.0575 0.033 Uiso 1 1 calc R
C39 C 0.61349(14) 0.47156(14) -0.08280(14) 0.0235(4) Uani 1 1 d .
H39A H 0.6576 0.5056 -0.0492 0.035 Uiso 1 1 calc R
H39B H 0.6064 0.5003 -0.1331 0.035 Uiso 1 1 calc R
H39C H 0.6425 0.4143 -0.0905 0.035 Uiso 1 1 calc R
C40 C 0.17678(14) 0.50565(14) 0.24074(13) 0.0228(4) Uani 1 1 d .
H40A H 0.1497 0.5634 0.2317 0.034 Uiso 1 1 calc R
H40B H 0.2212 0.5068 0.2860 0.034 Uiso 1 1 calc R
H40C H 0.1216 0.4654 0.2503 0.034 Uiso 1 1 calc R

loop_
_atom_site_aniso_label
_atom_site_aniso_U_11
_atom_site_aniso_U_22
_atom_site_aniso_U_33
_atom_site_aniso_U_23
_atom_site_aniso_U_13
_atom_site_aniso_U_12
Yb1 0.00876(2) 0.00974(2) 0.01174(3) -0.00085(2) 0.00079(2) -0.00019(2)
O1 0.0107(4) 0.0136(4) 0.0142(5) 0.0009(4) 0.0022(4) 0.0001(4)
N1 0.0105(5) 0.0129(5) 0.0142(5) 0.0006(4) 0.0006(4) 0.0019(4)
C1 0.0083(5) 0.0136(5) 0.0123(6) -0.0022(5) 0.0003(4) -0.0018(4)
O2 0.0155(5) 0.0128(4) 0.0127(5) -0.0012(4) -0.0008(4) 0.0014(3)
N2 0.0120(5) 0.0113(5) 0.0137(6) 0.0001(4) 0.0010(4) 0.0008(4)
C2 0.0101(5) 0.0150(6) 0.0147(6) -0.0042(5) 0.0001(4) -0.0010(4)
C3 0.0117(5) 0.0203(7) 0.0182(8) -0.0030(6) 0.0028(5) -0.0029(5)
O4 0.0125(4) 0.0122(4) 0.0209(6) 0.0003(4) 0.0028(4) -0.0015(3)
C4 0.0143(6) 0.0219(7) 0.0185(7) 0.0015(6) 0.0036(6) -0.0047(6)
O5 0.0166(5) 0.0124(4) 0.0238(6) -0.0022(4) 0.0015(5) -0.0009(4)
C5 0.0155(6) 0.0180(6) 0.0167(7) 0.0021(6) 0.0017(6) -0.0023(5)
O6 0.0155(5) 0.0253(6) 0.0166(6) -0.0045(5) -0.0005(4) -0.0044(4)
C6 0.0119(6) 0.0135(5) 0.0142(6) 0.0003(5) 0.0015(5) -0.0013(4)
C7 0.0125(6) 0.0129(5) 0.0153(7) 0.0014(5) 0.0003(5) 0.0001(4)
C8 0.0116(5) 0.0111(5) 0.0170(7) 0.0008(5) -0.0002(5) 0.0007(4)
C9 0.0149(6) 0.0158(6) 0.0175(7) 0.0022(6) -0.0010(5) 0.0023(5)
C10 0.0139(6) 0.0170(6) 0.0233(8) 0.0023(6) -0.0026(6) 0.0046(5)
C11 0.0151(6) 0.0174(6) 0.0248(8) -0.0006(7) 0.0008(7) 0.0066(5)
C12 0.0161(6) 0.0150(6) 0.0192(7) -0.0009(5) 0.0031(6) 0.0047(5)
C13 0.0113(5) 0.0108(5) 0.0164(7) 0.0002(5) 0.0006(5) 0.0017(4)
C14 0.0131(5) 0.0114(5) 0.0156(7) -0.0007(5) 0.0017(5) 0.0003(4)
C15 0.0123(5) 0.0119(5) 0.0145(6) -0.0011(5) 0.0011(5) -0.0007(4)
C16 0.0177(6) 0.0138(6) 0.0158(7) -0.0027(5) 0.0015(5) 0.0000(5)
C17 0.0196(7) 0.0173(6) 0.0132(7) -0.0013(5) 0.0003(5) -0.0028(5)
C18 0.0149(6) 0.0161(6) 0.0133(6) 0.0014(5) 0.0001(5) -0.0013(5)
C19 0.0106(5) 0.0139(6) 0.0131(6) 0.0010(5) 0.0002(5) -0.0005(4)
C20 0.0089(5) 0.0135(5) 0.0133(6) 0.0001(5) 0.0012(4) -0.0014(4)
C21 0.0121(6) 0.0149(5) 0.0181(7) -0.0041(5) 0.0007(5) 0.0007(4)
C22 0.0194(7) 0.0225(7) 0.0208(9) -0.0018(6) -0.0043(6) 0.0050(5)
C23 0.0181(7) 0.0148(6) 0.0258(9) -0.0045(6) -0.0007(6) -0.0011(5)
C24 0.0156(6) 0.0221(8) 0.0337(10) -0.0046(8) 0.0058(6) 0.0045(6)
C25 0.0197(7) 0.0132(6) 0.0167(7) 0.0004(5) -0.0016(5) 0.0034(5)
C26 0.0303(9) 0.0188(7) 0.0200(8) 0.0031(6) -0.0050(7) 0.0054(6)
C27 0.0271(9) 0.0268(9) 0.0244(10) -0.0004(7) 0.0028(7) 0.0127(7)
C28 0.0310(8) 0.0137(6) 0.0251(9) 0.0020(7) -0.0078(7) -0.0021(6)
C29 0.0127(5) 0.0141(6) 0.0146(6) 0.0000(5) 0.0005(4) -0.0019(4)
C30 0.0134(6) 0.0175(6) 0.0167(6) 0.0021(6) 0.0008(5) -0.0022(5)
C31 0.0166(6) 0.0223(7) 0.0283(9) 0.0046(8) 0.0045(7) -0.0049(5)
C32 0.0232(8) 0.0191(7) 0.0393(13) 0.0069(8) 0.0041(8) -0.0074(6)
C33 0.0212(7) 0.0147(6) 0.0306(10) 0.0021(7) 0.0006(7) -0.0032(5)
C34 0.0151(6) 0.0133(6) 0.0174(7) 0.0000(5) -0.0006(5) -0.0015(4)
C35 0.0177(6) 0.0123(5) 0.0200(8) -0.0019(6) -0.0008(5) 0.0004(5)
C36 0.0113(5) 0.0220(7) 0.0142(6) 0.0011(6) 0.0004(5) 0.0002(4)
C37 0.0169(7) 0.0259(8) 0.0190(8) -0.0065(7) 0.0008(6) 0.0003(6)
C38 0.0202(7) 0.0298(9) 0.0159(7) 0.0061(6) 0.0002(6) 0.0056(7)
C39 0.0141(7) 0.0327(9) 0.0237(9) -0.0002(7) 0.0045(6) 0.0008(6)
C40 0.0180(8) 0.0326(9) 0.0177(8) -0.0062(7) 0.0007(6) -0.0020(6)

loop_
_atom_type_symbol
_atom_type_description
_atom_type_scat_dispersion_real
_atom_type_scat_dispersion_imag
_atom_type_scat_source
C C 0.0033 0.0016 'International Tables Vol C Tables 4.2.6.8 and 6.1.1.4'
H H 0.0000 0.0000 'International Tables Vol C Tables 4.2.6.8 and 6.1.1.4'
N N 0.0061 0.0033 'International Tables Vol C Tables 4.2.6.8 and 6.1.1.4'
O O 0.0106 0.0060 'International Tables Vol C Tables 4.2.6.8 and 6.1.1.4'
Yb Yb -0.3850 5.5486 'International Tables Vol C Tables 4.2.6.8 and 6.1.1.4'

loop_
_geom_angle_atom_site_label_1
_geom_angle_atom_site_label_2
_geom_angle_atom_site_label_3
_geom_angle
O2 Yb1 O1 96.83(5)
O2 Yb1 O4 95.43(5)
O1 Yb1 O4 158.27(5)
O2 Yb1 O5 83.78(5)
O1 Yb1 O5 87.10(5)
O4 Yb1 O5 76.47(5)
O2 Yb1 O6 159.83(5)
O1 Yb1 O6 86.67(5)
O4 Yb1 O6 75.85(5)
O5 Yb1 O6 76.54(5)
O2 Yb1 N1 125.98(5)
O1 Yb1 N1 73.83(5)
O4 Yb1 N1 112.56(5)
O5 Yb1 N1 145.63(5)
O6 Yb1 N1 74.10(5)
O2 Yb1 N2 74.52(5)
O1 Yb1 N2 118.24(5)
O4 Yb1 N2 82.36(5)
O5 Yb1 N2 147.97(5)
O6 Yb1 N2 121.19(5)
N1 Yb1 N2 65.30(5)
O2 Yb1 C8 120.98(4)
O1 Yb1 C8 98.59(4)
O4 Yb1 C8 90.33(4)
O5 Yb1 C8 153.31(5)
O6 Yb1 C8 77.79(5)
N1 Yb1 C8 24.91(4)
N2 Yb1 C8 48.15(5)
O2 Yb1 C13 99.20(5)
O1 Yb1 C13 116.44(4)
O4 Yb1 C13 79.00(4)
O5 Yb1 C13 155.46(4)
O6 Yb1 C13 96.94(5)
N1 Yb1 C13 47.55(5)
N2 Yb1 C13 24.70(5)
C8 Yb1 C13 25.35(5)
C1 O1 Yb1 144.16(10)
C7 N1 C8 118.99(14)
C7 N1 Yb1 131.39(11)
C8 N1 Yb1 109.61(10)
O1 C1 C6 120.64(13)
O1 C1 C2 121.15(14)
C6 C1 C2 118.21(14)
C20 O2 Yb1 144.18(10)
C14 N2 C13 119.76(14)
C14 N2 Yb1 130.27(11)
C13 N2 Yb1 109.96(10)
C3 C2 C1 118.26(15)
C3 C2 C21 121.54(14)
C1 C2 C21 120.20(14)
C2 C3 C4 123.32(16)
C29 O4 Yb1 138.90(11)
C5 C4 C3 119.10(16)
C35 O5 Yb1 129.86(11)
C4 C5 C6 120.47(16)
C40 O6 Yb1 124.53(11)
C5 C6 C1 120.64(14)
C5 C6 C7 116.33(15)
C1 C6 C7 122.96(14)
N1 C7 C6 126.27(15)
C9 C8 C13 120.42(15)
C9 C8 N1 124.71(16)
C13 C8 N1 114.87(14)
C9 C8 Yb1 147.28(12)
C13 C8 Yb1 78.51(9)
N1 C8 Yb1 45.48(7)
C8 C9 C10 119.15(18)
C11 C10 C9 120.55(16)
C10 C11 C12 120.59(15)
C11 C12 C13 119.18(17)
C12 C13 C8 120.08(15)
C12 C13 N2 124.68(16)
C8 C13 N2 115.17(13)
C12 C13 Yb1 150.56(11)
C8 C13 Yb1 76.14(9)
N2 C13 Yb1 45.34(7)
N2 C14 C15 126.32(14)
C16 C15 C20 120.06(15)
C16 C15 C14 116.42(14)
C20 C15 C14 123.51(15)
C17 C16 C15 121.34(15)
C16 C17 C18 118.59(17)
C19 C18 C17 122.84(16)
C18 C19 C20 118.47(14)
C18 C19 C25 121.02(15)
C20 C19 C25 120.51(15)
O2 C20 C19 121.19(14)
O2 C20 C15 120.57(15)
C19 C20 C15 118.24(14)
C22 C21 C24 107.47(15)
C22 C21 C2 110.25(13)
C24 C21 C2 111.71(15)
C22 C21 C23 110.31(16)
C24 C21 C23 107.49(14)
C2 C21 C23 109.56(14)
C26 C25 C19 111.57(15)
C26 C25 C27 108.42(16)
C19 C25 C27 110.41(15)
C26 C25 C28 106.54(16)
C19 C25 C28 109.46(14)
C27 C25 C28 110.37(17)
O4 C29 C34 120.74(14)
O4 C29 C30 121.31(15)
C34 C29 C30 117.95(15)
C31 C30 C29 117.68(17)
C31 C30 C36 121.60(14)
C29 C30 C36 120.71(15)
C30 C31 C32 124.21(17)
C33 C32 C31 118.56(17)
C32 C33 C34 120.36(18)
C33 C34 C35 115.93(15)
C33 C34 C29 121.21(15)
C35 C34 C29 122.85(14)
O5 C35 C34 128.98(15)
C38 C36 C37 109.84(16)
C38 C36 C39 107.99(15)
C37 C36 C39 107.06(16)
C38 C36 C30 110.02(16)
C37 C36 C30 109.95(14)
C39 C36 C30 111.91(14)

loop_
_geom_bond_atom_site_label_1
_geom_bond_atom_site_label_2
_geom_bond_distance
Yb1 O2 2.1394(13)
Yb1 O1 2.1521(11)
Yb1 O4 2.1804(12)
Yb1 O5 2.3314(12)
Yb1 O6 2.3871(15)
Yb1 N1 2.3999(13)
Yb1 N2 2.4218(14)
Yb1 C8 3.1706(15)
Yb1 C13 3.2002(15)
O1 C1 1.3044(19)
N1 C7 1.285(2)
N1 C8 1.418(2)
C1 C6 1.427(2)
C1 C2 1.436(2)
O2 C20 1.300(2)
N2 C14 1.292(2)
N2 C13 1.423(2)
C2 C3 1.388(2)
C2 C21 1.532(2)
C3 C4 1.399(3)
O4 C29 1.2964(19)
C4 C5 1.369(3)
O5 C35 1.243(2)
C5 C6 1.416(2)
O6 C40 1.431(3)
C6 C7 1.439(2)
C8 C9 1.391(2)
C8 C13 1.398(3)
C9 C10 1.395(2)
C10 C11 1.386(3)
C11 C12 1.391(3)
C12 C13 1.397(2)
C14 C15 1.437(2)
C15 C16 1.404(3)
C15 C20 1.435(2)
C16 C17 1.372(3)
C17 C18 1.407(2)
C18 C19 1.391(2)
C19 C20 1.429(2)
C19 C25 1.532(2)
C21 C22 1.530(3)
C21 C24 1.531(2)
C21 C23 1.537(2)
C25 C26 1.528(3)
C25 C27 1.535(3)
C25 C28 1.543(3)
C29 C34 1.434(2)
C29 C30 1.440(2)
C30 C31 1.386(2)
C30 C36 1.535(2)
C31 C32 1.402(3)
C32 C33 1.374(3)
C33 C34 1.408(2)
C34 C35 1.432(2)
C36 C38 1.531(3)
C36 C37 1.533(3)
C36 C39 1.533(2)

loop_
_geom_torsion_atom_site_label_1
_geom_torsion_atom_site_label_2
_geom_torsion_atom_site_label_3
_geom_torsion_atom_site_label_4
_geom_torsion
O2 Yb1 O1 C1 135.29(18)
O4 Yb1 O1 C1 -100.8(2)
O5 Yb1 O1 C1 -141.33(18)
O6 Yb1 O1 C1 -64.66(18)
N1 Yb1 O1 C1 9.74(17)
N2 Yb1 O1 C1 59.23(19)
C8 Yb1 O1 C1 12.45(18)
C13 Yb1 O1 C1 31.44(19)
O2 Yb1 N1 C7 -94.41(16)
O1 Yb1 N1 C7 -7.71(15)
O4 Yb1 N1 C7 150.25(15)
O5 Yb1 N1 C7 51.13(19)
O6 Yb1 N1 C7 83.42(16)
N2 Yb1 N1 C7 -140.22(17)
C8 Yb1 N1 C7 178.7(2)
C13 Yb1 N1 C7 -161.05(18)
O2 Yb1 N1 C8 86.94(11)
O1 Yb1 N1 C8 173.64(12)
O4 Yb1 N1 C8 -28.40(12)
O5 Yb1 N1 C8 -127.52(11)
O6 Yb1 N1 C8 -95.23(11)
N2 Yb1 N1 C8 41.13(10)
C13 Yb1 N1 C8 20.30(10)
Yb1 O1 C1 C6 -7.0(3)
Yb1 O1 C1 C2 173.22(12)
O1 Yb1 O2 C20 -124.89(18)
O4 Yb1 O2 C20 73.08(18)
O5 Yb1 O2 C20 148.80(18)
O6 Yb1 O2 C20 136.12(18)
N1 Yb1 O2 C20 -49.95(19)
N2 Yb1 O2 C20 -7.42(17)
C8 Yb1 O2 C20 -20.57(19)
C13 Yb1 O2 C20 -6.62(18)
O2 Yb1 N2 C14 -1.15(14)
O1 Yb1 N2 C14 88.34(15)
O4 Yb1 N2 C14 -98.98(14)
O5 Yb1 N2 C14 -50.26(18)
O6 Yb1 N2 C14 -167.29(13)
N1 Yb1 N2 C14 141.83(15)
C8 Yb1 N2 C14 163.67(17)
C13 Yb1 N2 C14 -179.3(2)
O2 Yb1 N2 C13 178.10(11)
O1 Yb1 N2 C13 -92.40(10)
O4 Yb1 N2 C13 80.28(10)
O5 Yb1 N2 C13 129.00(11)
O6 Yb1 N2 C13 11.96(12)
N1 Yb1 N2 C13 -38.91(10)
C8 Yb1 N2 C13 -17.08(9)
O1 C1 C2 C3 179.07(15)
C6 C1 C2 C3 -0.7(2)
O1 C1 C2 C21 -1.9(2)
C6 C1 C2 C21 178.31(14)
C1 C2 C3 C4 0.7(3)
C21 C2 C3 C4 -178.33(16)
O2 Yb1 O4 C29 64.28(19)
O1 Yb1 O4 C29 -59.8(3)
O5 Yb1 O4 C29 -17.98(18)
O6 Yb1 O4 C29 -97.24(19)
N1 Yb1 O4 C29 -163.00(17)
N2 Yb1 O4 C29 137.82(19)
C8 Yb1 O4 C29 -174.56(18)
C13 Yb1 O4 C29 162.62(19)
C2 C3 C4 C5 -0.4(3)
O2 Yb1 O5 C35 -87.61(17)
O1 Yb1 O5 C35 175.20(17)
O4 Yb1 O5 C35 9.52(16)
O6 Yb1 O5 C35 87.93(16)
N1 Yb1 O5 C35 119.82(16)
N2 Yb1 O5 C35 -40.5(2)
C8 Yb1 O5 C35 71.8(2)
C13 Yb1 O5 C35 10.9(2)
C3 C4 C5 C6 0.0(3)
O2 Yb1 O6 C40 86.3(2)
O1 Yb1 O6 C40 -14.51(15)
O4 Yb1 O6 C40 152.47(16)
O5 Yb1 O6 C40 73.30(15)
N1 Yb1 O6 C40 -88.64(15)
N2 Yb1 O6 C40 -135.76(14)
C8 Yb1 O6 C40 -114.05(15)
C13 Yb1 O6 C40 -130.76(15)
C4 C5 C6 C1 -0.1(3)
C4 C5 C6 C7 -177.27(17)
O1 C1 C6 C5 -179.34(15)
C2 C1 C6 C5 0.5(2)
O1 C1 C6 C7 -2.4(2)
C2 C1 C6 C7 177.42(15)
C8 N1 C7 C6 -176.66(16)
Yb1 N1 C7 C6 4.8(3)
C5 C6 C7 N1 179.43(17)
C1 C6 C7 N1 2.4(3)
C7 N1 C8 C9 -39.9(2)
Yb1 N1 C8 C9 138.95(14)
C7 N1 C8 C13 140.95(16)
Yb1 N1 C8 C13 -40.20(16)
C7 N1 C8 Yb1 -178.84(19)
O2 Yb1 C8 C9 163.5(2)
O1 Yb1 C8 C9 -93.1(2)
O4 Yb1 C8 C9 67.0(2)
O5 Yb1 C8 C9 7.6(3)
O6 Yb1 C8 C9 -8.5(2)
N1 Yb1 C8 C9 -87.0(2)
N2 Yb1 C8 C9 146.4(2)
C13 Yb1 C8 C9 129.7(3)
O2 Yb1 C8 C13 33.77(10)
O1 Yb1 C8 C13 137.12(9)
O4 Yb1 C8 C13 -62.76(9)
O5 Yb1 C8 C13 -122.13(12)
O6 Yb1 C8 C13 -138.21(10)
N1 Yb1 C8 C13 143.30(16)
N2 Yb1 C8 C13 16.65(9)
O2 Yb1 C8 N1 -109.53(11)
O1 Yb1 C8 N1 -6.18(11)
O4 Yb1 C8 N1 153.94(11)
O5 Yb1 C8 N1 94.58(14)
O6 Yb1 C8 N1 78.50(11)
N2 Yb1 C8 N1 -126.65(12)
C13 Yb1 C8 N1 -143.30(16)
C13 C8 C9 C10 -1.6(2)
N1 C8 C9 C10 179.28(15)
Yb1 C8 C9 C10 -120.7(2)
C8 C9 C10 C11 -0.2(3)
C9 C10 C11 C12 1.5(3)
C10 C11 C12 C13 -0.9(3)
C11 C12 C13 C8 -0.9(2)
C11 C12 C13 N2 175.83(16)
C11 C12 C13 Yb1 116.7(2)
C9 C8 C13 C12 2.2(2)
N1 C8 C13 C12 -178.65(14)
Yb1 C8 C13 C12 153.33(15)
C9 C8 C13 N2 -174.85(14)
N1 C8 C13 N2 4.3(2)
Yb1 C8 C13 N2 -23.67(11)
C9 C8 C13 Yb1 -151.18(15)
N1 C8 C13 Yb1 28.01(11)
C14 N2 C13 C12 35.7(2)
Yb1 N2 C13 C12 -143.62(14)
C14 N2 C13 C8 -147.42(15)
Yb1 N2 C13 C8 33.23(16)
C14 N2 C13 Yb1 179.35(18)
O2 Yb1 C13 C12 81.1(3)
O1 Yb1 C13 C12 -176.5(2)
O4 Yb1 C13 C12 -12.7(3)
O5 Yb1 C13 C12 -14.1(3)
O6 Yb1 C13 C12 -86.8(3)
N1 Yb1 C13 C12 -147.8(3)
N2 Yb1 C13 C12 82.9(3)
C8 Yb1 C13 C12 -127.8(3)
O2 Yb1 C13 C8 -151.13(9)
O1 Yb1 C13 C8 -48.71(10)
O4 Yb1 C13 C8 115.08(10)
O5 Yb1 C13 C8 113.67(13)
O6 Yb1 C13 C8 41.01(9)
N1 Yb1 C13 C8 -19.95(9)
N2 Yb1 C13 C8 -149.28(15)
O2 Yb1 C13 N2 -1.85(11)
O1 Yb1 C13 N2 100.57(11)
O4 Yb1 C13 N2 -95.64(11)
O5 Yb1 C13 N2 -97.05(14)
O6 Yb1 C13 N2 -169.71(10)
N1 Yb1 C13 N2 129.33(12)
C8 Yb1 C13 N2 149.28(15)
C13 N2 C14 C15 -175.44(14)
Yb1 N2 C14 C15 3.8(2)
N2 C14 C15 C16 178.52(16)
N2 C14 C15 C20 -0.4(2)
C20 C15 C16 C17 -0.3(2)
C14 C15 C16 C17 -179.22(15)
C15 C16 C17 C18 3.7(3)
C16 C17 C18 C19 -1.2(3)
C17 C18 C19 C20 -4.6(2)
C17 C18 C19 C25 174.81(15)
Yb1 O2 C20 C19 -167.75(12)
Yb1 O2 C20 C15 11.9(3)
C18 C19 C20 O2 -172.59(14)
C25 C19 C20 O2 8.0(2)
C18 C19 C20 C15 7.8(2)
C25 C19 C20 C15 -171.63(13)
C16 C15 C20 O2 174.84(14)
C14 C15 C20 O2 -6.3(2)
C16 C15 C20 C19 -5.5(2)
C14 C15 C20 C19 173.35(14)
C3 C2 C21 C22 -120.91(18)
C1 C2 C21 C22 60.07(19)
C3 C2 C21 C24 -1.5(2)
C1 C2 C21 C24 179.50(15)
C3 C2 C21 C23 117.51(18)
C1 C2 C21 C23 -61.5(2)
C18 C19 C25 C26 -4.5(2)
C20 C19 C25 C26 174.85(15)
C18 C19 C25 C27 116.10(18)
C20 C19 C25 C27 -64.5(2)
C18 C19 C25 C28 -122.20(18)
C20 C19 C25 C28 57.2(2)
Yb1 O4 C29 C34 18.3(3)
Yb1 O4 C29 C30 -162.27(14)
O4 C29 C30 C31 -177.65(19)
C34 C29 C30 C31 1.8(3)
O4 C29 C30 C36 3.0(3)
C34 C29 C30 C36 -177.48(16)
C29 C30 C31 C32 -0.3(3)
C36 C30 C31 C32 179.0(2)
C30 C31 C32 C33 -1.1(4)
C31 C32 C33 C34 0.7(4)
C32 C33 C34 C35 -178.5(2)
C32 C33 C34 C29 0.9(3)
O4 C29 C34 C33 177.29(18)
C30 C29 C34 C33 -2.2(3)
O4 C29 C34 C35 -3.4(3)
C30 C29 C34 C35 177.14(17)
Yb1 O5 C35 C34 -3.8(3)
C33 C34 C35 O5 176.9(2)
C29 C34 C35 O5 -2.4(3)
C31 C30 C36 C38 118.1(2)
C29 C30 C36 C38 -62.6(2)
C31 C30 C36 C37 -120.8(2)
C29 C30 C36 C37 58.5(2)
C31 C30 C36 C39 -1.9(2)
C29 C30 C36 C39 177.38(16)
